data_4131012
loop_
_publ_author_name
'Hau, Sam C. K.'
'Yeung, Margaret C.-L.'
'Yam, Vivian W.-W.'
'Mak, Thomas C. W.'

_publ_section_title
;
 Assembly of Heterometallic Silver(I)-Copper(I) Alkyl-1,3-diynyl Clusters
 via Inner-Core Expansion.
;
_journal_issue 41
_journal_name_full 'Journal of the American Chemical Society'
_journal_page_first 13732
_journal_page_last 13739
_journal_paper_doi 10.1021/jacs.6b08674
_journal_volume 138
_journal_year 2016
_chemical_formula_sum 'C108 H102 Ag4 N2 P4'
_chemical_formula_weight 1983.28
_space_group_IT_number 61
_space_group_name_Hall '-P 2ac 2ab'
_space_group_name_H-M_alt 'P b c a'
_symmetry_cell_setting orthorhombic
_symmetry_space_group_name_H-M 'P b c a'
_atom_sites_solution_hydrogens geom
_atom_sites_solution_primary direct
_atom_sites_solution_secondary difmap
_audit_creation_method SHELXL-97
_cell_angle_alpha 90.00
_cell_angle_beta 90.00
_cell_angle_gamma 90.00
_cell_formula_units_Z 8
_cell_length_a 19.6169(18)
_cell_length_b 27.203(3)
_cell_length_c 37.155(4)
_cell_measurement_temperature 173(2)
_cell_volume 19827(4)
_computing_cell_refinement SAINT(Bruker,2001)
_computing_data_collection APEX2(Bruker,2003)
_computing_data_reduction APEX2(Bruker,2003)
_computing_molecular_graphics DIAMOND
_computing_publication_material 'SHELXL-97 (Sheldrick, 1997)'
_computing_structure_refinement 'SHELXL-97 (Sheldrick, 1997)'
_computing_structure_solution 'SHELXS-97 (Sheldrick, 1997)'
_diffrn_ambient_temperature 173(2)
_diffrn_measured_fraction_theta_full 1.000
_diffrn_measured_fraction_theta_max 1.000
_diffrn_measurement_device_type 'Bruker APEX II CCD diffractometer'
_diffrn_measurement_method '\f and \w scan'
_diffrn_radiation_monochromator graphite
_diffrn_radiation_source 'fine-focus sealed tube'
_diffrn_radiation_type MoK\a
_diffrn_radiation_wavelength 0.71073
_diffrn_reflns_av_R_equivalents 0.1400
_diffrn_reflns_av_sigmaI/netI 0.0480
_diffrn_reflns_limit_h_max 23
_diffrn_reflns_limit_h_min -23
_diffrn_reflns_limit_k_max 32
_diffrn_reflns_limit_k_min -32
_diffrn_reflns_limit_l_max 44
_diffrn_reflns_limit_l_min -44
_diffrn_reflns_number 342126
_diffrn_reflns_theta_full 25.25
_diffrn_reflns_theta_max 25.25
_diffrn_reflns_theta_min 1.39
_exptl_absorpt_coefficient_mu 0.889
_exptl_absorpt_correction_T_max 0.7764
_exptl_absorpt_correction_T_min 0.6649
_exptl_absorpt_correction_type multi-scan
_exptl_crystal_colour colorless
_exptl_crystal_density_diffrn 1.329
_exptl_crystal_density_method 'not measured'
_exptl_crystal_description block
_exptl_crystal_F_000 8096
_exptl_crystal_size_max 0.50
_exptl_crystal_size_mid 0.40
_exptl_crystal_size_min 0.30
_refine_diff_density_max 1.123
_refine_diff_density_min -1.169
_refine_diff_density_rms 0.117
_refine_ls_extinction_method none
_refine_ls_goodness_of_fit_ref 1.211
_refine_ls_hydrogen_treatment constr
_refine_ls_matrix_type full
_refine_ls_number_parameters 1065
_refine_ls_number_reflns 17953
_refine_ls_number_restraints 6
_refine_ls_restrained_S_all 1.214
_refine_ls_R_factor_all 0.0739
_refine_ls_R_factor_gt 0.0550
_refine_ls_shift/su_max 0.002
_refine_ls_shift/su_mean 0.000
_refine_ls_structure_factor_coef Fsqd
_refine_ls_weighting_details 'calc w=1/[\s^2^(Fo^2^)+(0.0373P)^2^+95.2257P] where P=(Fo^2^+2Fc^2^)/3'
_refine_ls_weighting_scheme calc
_refine_ls_wR_factor_gt 0.1300
_refine_ls_wR_factor_ref 0.1469
_reflns_number_gt 14502
_reflns_number_total 17953
_reflns_threshold_expression >2sigma(I)
_cod_data_source_file ja6b08674_si_002.cif
_cod_data_source_block '[tBuC4Ag4](PPh3)4'
_cod_depositor_comments
;
The following automatic conversions were performed:

data item '_symmetry_cell_setting' value 'Orthorhombic' was changed
to 'orthorhombic' in accordance with the
/home/saulius/struct/COD-crude-data/automatic-downloads/DataCite-retrospective/ACS/depositions/lib/dictionaries/cif_core.dic
dictionary named 'cif_core.dic' version 2.4.2 last updated on
2011-04-26.

Automatic conversion script
Id: cif_fix_values 6909 2019-04-08 15:41:33Z antanas 
;
_cod_original_cell_volume 19827(3)
_cod_original_sg_symbol_H-M Pbca
_cod_database_code 4131012

loop_
_symmetry_equiv_pos_as_xyz
'x, y, z'
'-x+1/2, -y, z+1/2'
'-x, y+1/2, -z+1/2'
'x+1/2, -y+1/2, -z'
'-x, -y, -z'
'x-1/2, y, -z-1/2'
'x, -y-1/2, z-1/2'
'-x-1/2, y-1/2, z'

loop_
_atom_site_label
_atom_site_type_symbol
_atom_site_fract_x
_atom_site_fract_y
_atom_site_fract_z
_atom_site_U_iso_or_equiv
_atom_site_adp_type
_atom_site_occupancy
_atom_site_symmetry_multiplicity
_atom_site_calc_flag
_atom_site_refinement_flags
Ag1 Ag 0.87660(2) 0.273661(15) 0.167530(11) 0.02600(11) Uani 1 1 d .
Ag2 Ag 1.01241(2) 0.232239(16) 0.156500(11) 0.02879(11) Uani 1 1 d .
Ag3 Ag 1.06434(2) 0.206816(16) 0.082290(11) 0.02754(11) Uani 1 1 d .
Ag4 Ag 0.92756(2) 0.253852(16) 0.092803(11) 0.02871(11) Uani 1 1 d .
P1 P 0.83785(7) 0.22186(6) 0.21917(4) 0.0272(3) Uani 1 1 d .
P2 P 0.82020(8) 0.35468(6) 0.15558(4) 0.0315(3) Uani 1 1 d .
P3 P 1.18899(7) 0.22621(6) 0.08884(4) 0.0272(3) Uani 1 1 d .
P4 P 1.02735(7) 0.15342(6) 0.03077(4) 0.0287(3) Uani 1 1 d .
C1 C 0.9944(3) 0.3000(2) 0.17847(15) 0.0332(13) Uani 1 1 d .
C2 C 1.0079(3) 0.3417(2) 0.18918(16) 0.0330(13) Uani 1 1 d .
C3 C 1.0262(3) 0.3881(2) 0.19996(18) 0.0406(15) Uani 1 1 d .
C4 C 1.0440(4) 0.4283(3) 0.2083(2) 0.0517(18) Uani 1 1 d .
C5 C 1.0679(4) 0.4785(3) 0.2176(3) 0.074(3) Uani 1 1 d .
C6 C 1.0456(6) 0.4896(5) 0.2561(3) 0.118(5) Uani 1 1 d .
H6A H 0.9958 0.4882 0.2576 0.177 Uiso 1 1 calc R
H6B H 1.0613 0.5225 0.2629 0.177 Uiso 1 1 calc R
H6C H 1.0654 0.4652 0.2724 0.177 Uiso 1 1 calc R
C7 C 1.1456(5) 0.4801(4) 0.2134(4) 0.120(5) Uani 1 1 d .
H7A H 1.1578 0.4733 0.1883 0.180 Uiso 1 1 calc R
H7B H 1.1663 0.4553 0.2291 0.180 Uiso 1 1 calc R
H7C H 1.1623 0.5128 0.2201 0.180 Uiso 1 1 calc R
C8 C 1.0363(6) 0.5153(4) 0.1924(4) 0.117(5) Uani 1 1 d .
H8A H 1.0507 0.5082 0.1677 0.176 Uiso 1 1 calc R
H8B H 1.0511 0.5485 0.1992 0.176 Uiso 1 1 calc R
H8C H 0.9866 0.5132 0.1941 0.176 Uiso 1 1 calc R
C9 C 0.8407(3) 0.2238(2) 0.11446(15) 0.0317(13) Uani 1 1 d .
C10 C 0.7900(3) 0.1995(2) 0.11929(14) 0.0313(13) Uani 1 1 d .
C11 C 0.7312(3) 0.1718(2) 0.12456(16) 0.0351(13) Uani 1 1 d .
C12 C 0.6812(3) 0.1486(2) 0.13024(16) 0.0361(14) Uani 1 1 d .
C13 C 0.6207(3) 0.1179(2) 0.13791(19) 0.0425(15) Uani 1 1 d .
C14 C 0.6004(4) 0.1265(3) 0.1773(2) 0.065(2) Uani 1 1 d .
H14A H 0.6374 0.1156 0.1931 0.097 Uiso 1 1 calc R
H14B H 0.5590 0.1078 0.1828 0.097 Uiso 1 1 calc R
H14C H 0.5919 0.1616 0.1812 0.097 Uiso 1 1 calc R
C15 C 0.6383(5) 0.0656(3) 0.1322(3) 0.074(3) Uani 1 1 d .
H15A H 0.6760 0.0564 0.1482 0.111 Uiso 1 1 calc R
H15B H 0.6519 0.0605 0.1071 0.111 Uiso 1 1 calc R
H15C H 0.5985 0.0450 0.1377 0.111 Uiso 1 1 calc R
C16 C 0.5619(4) 0.1352(4) 0.1143(3) 0.081(3) Uani 1 1 d .
H16A H 0.5735 0.1300 0.0889 0.121 Uiso 1 1 calc R
H16B H 0.5537 0.1703 0.1185 0.121 Uiso 1 1 calc R
H16C H 0.5207 0.1165 0.1203 0.121 Uiso 1 1 calc R
C17 C 1.0339(3) 0.1625(2) 0.13758(15) 0.0318(13) Uani 1 1 d .
C18 C 1.0401(3) 0.1192(2) 0.13276(15) 0.0335(13) Uani 1 1 d .
C19 C 1.0489(4) 0.0693(3) 0.12721(17) 0.0426(15) Uani 1 1 d .
C20 C 1.0572(4) 0.0266(3) 0.1218(2) 0.0544(19) Uani 1 1 d .
C21 C 1.0671(6) -0.0268(3) 0.1151(3) 0.085(3) Uani 1 1 d .
C22 C 1.0630(6) -0.0546(3) 0.1492(3) 0.084(3) Uani 1 1 d .
H22A H 1.1010 -0.0452 0.1648 0.126 Uiso 1 1 calc R
H22B H 1.0654 -0.0899 0.1441 0.126 Uiso 1 1 calc R
H22C H 1.0198 -0.0471 0.1612 0.126 Uiso 1 1 calc R
C23 C 1.0047(12) -0.0453(5) 0.0921(4) 0.199(11) Uani 1 1 d .
H23A H 1.0046 -0.0284 0.0688 0.299 Uiso 1 1 calc R
H23B H 0.9622 -0.0381 0.1049 0.299 Uiso 1 1 calc R
H23C H 1.0086 -0.0808 0.0883 0.299 Uiso 1 1 calc R
C24 C 1.1280(11) -0.0354(4) 0.0951(6) 0.280(17) Uani 1 1 d .
H24A H 1.1674 -0.0238 0.1090 0.421 Uiso 1 1 calc R
H24B H 1.1258 -0.0175 0.0722 0.421 Uiso 1 1 calc R
H24C H 1.1328 -0.0706 0.0903 0.421 Uiso 1 1 calc R
C25 C 1.0108(3) 0.2858(2) 0.06848(15) 0.0314(12) Uani 1 1 d .
C26 C 1.0466(3) 0.3172(2) 0.05668(17) 0.0371(14) Uani 1 1 d .
C27 C 1.0873(3) 0.3551(3) 0.0444(2) 0.0509(19) Uani 1 1 d .
C28 C 1.1197(4) 0.3895(3) 0.0348(2) 0.067(2) Uani 1 1 d .
C29 C 1.1587(5) 0.4321(4) 0.0227(4) 0.103(4) Uani 1 1 d .
C30 C 1.2271(5) 0.4342(4) 0.0411(3) 0.103(4) Uani 1 1 d .
H30A H 1.2206 0.4394 0.0669 0.154 Uiso 1 1 calc R
H30B H 1.2538 0.4614 0.0311 0.154 Uiso 1 1 calc R
H30C H 1.2514 0.4032 0.0371 0.154 Uiso 1 1 calc R
C31 C 1.1165(6) 0.4774(4) 0.0256(4) 0.128(5) Uani 1 1 d .
H31A H 1.1058 0.4837 0.0510 0.193 Uiso 1 1 calc R
H31B H 1.0741 0.4729 0.0121 0.193 Uiso 1 1 calc R
H31C H 1.1418 0.5053 0.0157 0.193 Uiso 1 1 calc R
C32 C 1.1744(6) 0.4242(5) -0.0202(4) 0.133(6) Uani 1 1 d .
H32A H 1.1313 0.4229 -0.0335 0.200 Uiso 1 1 calc R
H32B H 1.1993 0.3933 -0.0236 0.200 Uiso 1 1 calc R
H32C H 1.2020 0.4516 -0.0292 0.200 Uiso 1 1 calc R
C33 C 0.8300(3) 0.1562(2) 0.21094(15) 0.0308(12) Uani 1 1 d .
C34 C 0.8715(3) 0.1352(2) 0.18485(16) 0.0367(14) Uani 1 1 d .
H34A H 0.9035 0.1550 0.1723 0.044 Uiso 1 1 calc R
C35 C 0.8666(4) 0.0857(2) 0.1770(2) 0.0491(17) Uani 1 1 d .
H35A H 0.8956 0.0717 0.1593 0.059 Uiso 1 1 calc R
C36 C 0.8198(4) 0.0563(3) 0.1947(2) 0.057(2) Uani 1 1 d .
H36A H 0.8162 0.0224 0.1891 0.069 Uiso 1 1 calc R
C37 C 0.7784(4) 0.0770(3) 0.2205(2) 0.0518(18) Uani 1 1 d .
H37A H 0.7466 0.0570 0.2330 0.062 Uiso 1 1 calc R
C38 C 0.7827(3) 0.1263(3) 0.22852(19) 0.0439(16) Uani 1 1 d .
H38A H 0.7532 0.1401 0.2461 0.053 Uiso 1 1 calc R
C39 C 0.7525(3) 0.2398(2) 0.23365(15) 0.0297(12) Uani 1 1 d .
C40 C 0.7334(3) 0.2486(3) 0.26866(17) 0.054(2) Uani 1 1 d .
H40A H 0.7657 0.2442 0.2875 0.064 Uiso 1 1 calc R
C41 C 0.6680(4) 0.2637(4) 0.27679(19) 0.063(2) Uani 1 1 d .
H41A H 0.6557 0.2702 0.3011 0.076 Uiso 1 1 calc R
C42 C 0.6209(3) 0.2692(3) 0.2500(2) 0.056(2) Uani 1 1 d .
H42A H 0.5757 0.2789 0.2557 0.067 Uiso 1 1 calc R
C43 C 0.6388(3) 0.2607(3) 0.21496(18) 0.0431(16) Uani 1 1 d .
H43A H 0.6061 0.2646 0.1963 0.052 Uiso 1 1 calc R
C44 C 0.7045(3) 0.2464(2) 0.20667(16) 0.0369(14) Uani 1 1 d .
H44A H 0.7170 0.2411 0.1823 0.044 Uiso 1 1 calc R
C45 C 0.8874(3) 0.2281(3) 0.26068(16) 0.0369(14) Uani 1 1 d .
C46 C 0.9215(3) 0.2713(3) 0.26605(17) 0.0447(17) Uani 1 1 d .
H46A H 0.9211 0.2958 0.2478 0.054 Uiso 1 1 calc R
C47 C 0.9571(3) 0.2798(3) 0.29806(19) 0.057(2) Uani 1 1 d .
H47A H 0.9805 0.3100 0.3016 0.068 Uiso 1 1 calc R
C48 C 0.9582(4) 0.2445(4) 0.3243(2) 0.065(2) Uani 1 1 d .
H48A H 0.9817 0.2504 0.3462 0.078 Uiso 1 1 calc R
C49 C 0.9254(4) 0.2005(4) 0.3190(2) 0.067(2) Uani 1 1 d .
H49A H 0.9273 0.1758 0.3371 0.080 Uiso 1 1 calc R
C50 C 0.8895(3) 0.1918(3) 0.28756(17) 0.0495(18) Uani 1 1 d .
H50A H 0.8664 0.1615 0.2842 0.059 Uiso 1 1 calc R
C51 C 0.8252(3) 0.3955(2) 0.19459(16) 0.0383(14) Uani 1 1 d .
C52 C 0.8436(3) 0.4438(3) 0.19325(18) 0.0450(16) Uani 1 1 d .
H52A H 0.8539 0.4581 0.1705 0.054 Uiso 1 1 calc R
C53 C 0.8478(4) 0.4727(3) 0.2236(2) 0.0525(18) Uani 1 1 d .
H53A H 0.8600 0.5063 0.2214 0.063 Uiso 1 1 calc R
C54 C 0.8351(6) 0.4539(4) 0.2560(2) 0.086(3) Uani 1 1 d .
H54A H 0.8361 0.4740 0.2769 0.104 Uiso 1 1 calc R
C55 C 0.8210(7) 0.4063(4) 0.2583(3) 0.111(4) Uani 1 1 d U
H55A H 0.8160 0.3919 0.2815 0.133 Uiso 1 1 calc R
C57 C 0.8132(7) 0.3762(3) 0.2278(2) 0.108(5) Uani 1 1 d .
H57A H 0.7997 0.3428 0.2303 0.130 Uiso 1 1 calc R
C58 C 0.7293(3) 0.3513(2) 0.14522(19) 0.0434(16) Uani 1 1 d .
C59 C 0.6803(4) 0.3788(3) 0.1634(3) 0.076(3) Uani 1 1 d .
H59A H 0.6933 0.4014 0.1817 0.092 Uiso 1 1 calc R
C60 C 0.6124(5) 0.3727(4) 0.1544(4) 0.113(5) Uani 1 1 d .
H60A H 0.5790 0.3917 0.1667 0.135 Uiso 1 1 calc R
C61 C 0.5918(5) 0.3407(4) 0.1286(4) 0.095(4) Uani 1 1 d .
H61A H 0.5449 0.3373 0.1228 0.113 Uiso 1 1 calc R
C62 C 0.6402(4) 0.3133(3) 0.1112(2) 0.070(3) Uani 1 1 d .
H62A H 0.6265 0.2906 0.0931 0.084 Uiso 1 1 calc R
C63 C 0.7092(4) 0.3183(3) 0.11950(19) 0.0484(17) Uani 1 1 d .
H63A H 0.7422 0.2988 0.1073 0.058 Uiso 1 1 calc R
C64 C 0.8541(3) 0.3929(2) 0.11980(15) 0.0355(14) Uani 1 1 d .
C65 C 0.9228(4) 0.3907(2) 0.11180(17) 0.0441(16) Uani 1 1 d .
H65A H 0.9505 0.3668 0.1234 0.053 Uiso 1 1 calc R
C66 C 0.9521(5) 0.4224(3) 0.0873(2) 0.063(2) Uani 1 1 d .
H66A H 0.9994 0.4203 0.0820 0.076 Uiso 1 1 calc R
C67 C 0.9117(6) 0.4572(3) 0.0705(2) 0.067(2) Uani 1 1 d .
H67A H 0.9315 0.4794 0.0537 0.081 Uiso 1 1 calc R
C68 C 0.8433(5) 0.4600(3) 0.0779(2) 0.058(2) Uani 1 1 d .
H68A H 0.8158 0.4837 0.0660 0.070 Uiso 1 1 calc R
C69 C 0.8148(4) 0.4289(2) 0.10229(18) 0.0471(17) Uani 1 1 d .
H69A H 0.7675 0.4316 0.1076 0.056 Uiso 1 1 calc R
C70 C 1.2433(3) 0.1759(2) 0.10445(16) 0.0345(13) Uani 1 1 d .
C71 C 1.3060(3) 0.1648(3) 0.08910(19) 0.0479(17) Uani 1 1 d .
H71A H 1.3234 0.1843 0.0700 0.058 Uiso 1 1 calc R
C72 C 1.3432(4) 0.1248(3) 0.1018(2) 0.063(2) Uani 1 1 d .
H72A H 1.3850 0.1164 0.0906 0.076 Uiso 1 1 calc R
C73 C 1.3205(4) 0.0977(3) 0.1302(3) 0.072(3) Uani 1 1 d .
H73A H 1.3466 0.0709 0.1390 0.087 Uiso 1 1 calc R
C74 C 1.2584(4) 0.1099(3) 0.1461(3) 0.074(3) Uani 1 1 d .
H74A H 1.2422 0.0913 0.1660 0.089 Uiso 1 1 calc R
C75 C 1.2207(4) 0.1484(3) 0.1331(2) 0.0526(18) Uani 1 1 d .
H75A H 1.1783 0.1561 0.1440 0.063 Uiso 1 1 calc R
C76 C 1.2111(3) 0.2771(2) 0.11799(14) 0.0327(13) Uani 1 1 d .
C77 C 1.2770(3) 0.2838(3) 0.13189(17) 0.0417(15) Uani 1 1 d .
H77A H 1.3107 0.2593 0.1281 0.050 Uiso 1 1 calc R
C78 C 1.2929(4) 0.3258(3) 0.1511(2) 0.067(2) Uani 1 1 d .
H78A H 1.3374 0.3299 0.1608 0.080 Uiso 1 1 calc R
C79 C 1.2443(5) 0.3618(3) 0.1561(2) 0.076(3) Uani 1 1 d .
H79A H 1.2563 0.3915 0.1679 0.091 Uiso 1 1 calc R
C80 C 1.1785(4) 0.3552(3) 0.1440(2) 0.060(2) Uani 1 1 d .
H80A H 1.1448 0.3795 0.1485 0.072 Uiso 1 1 calc R
C81 C 1.1623(3) 0.3130(2) 0.12546(17) 0.0411(15) Uani 1 1 d .
H81A H 1.1167 0.3081 0.1176 0.049 Uiso 1 1 calc R
C82 C 1.2260(3) 0.2451(2) 0.04590(15) 0.0333(13) Uani 1 1 d .
C83 C 1.2250(4) 0.2128(3) 0.01718(18) 0.059(2) Uani 1 1 d .
H83A H 1.2078 0.1805 0.0208 0.071 Uiso 1 1 calc R
C84 C 1.2482(5) 0.2259(4) -0.0166(2) 0.074(3) Uani 1 1 d .
H84A H 1.2464 0.2029 -0.0358 0.089 Uiso 1 1 calc R
C85 C 1.2735(4) 0.2716(4) -0.02214(19) 0.066(2) Uani 1 1 d .
H85A H 1.2895 0.2808 -0.0453 0.079 Uiso 1 1 calc R
C86 C 1.2758(5) 0.3043(4) 0.0055(2) 0.078(3) Uani 1 1 d .
H86A H 1.2939 0.3362 0.0015 0.093 Uiso 1 1 calc R
C87 C 1.2522(4) 0.2916(3) 0.03959(19) 0.058(2) Uani 1 1 d .
H87A H 1.2540 0.3150 0.0586 0.069 Uiso 1 1 calc R
C88 C 1.1000(3) 0.1175(2) 0.01488(15) 0.0300(12) Uani 1 1 d .
C89 C 1.1202(3) 0.1158(2) -0.02081(16) 0.0379(14) Uani 1 1 d .
H89A H 1.0921 0.1300 -0.0389 0.045 Uiso 1 1 calc R
C90 C 1.1813(3) 0.0934(3) -0.03043(19) 0.0474(17) Uani 1 1 d .
H90A H 1.1954 0.0931 -0.0549 0.057 Uiso 1 1 calc R
C91 C 1.2213(3) 0.0718(2) -0.0045(2) 0.0488(17) Uani 1 1 d .
H91A H 1.2632 0.0567 -0.0110 0.059 Uiso 1 1 calc R
C92 C 1.2007(3) 0.0719(2) 0.03106(19) 0.0447(16) Uani 1 1 d .
H92A H 1.2278 0.0562 0.0488 0.054 Uiso 1 1 calc R
C93 C 1.1405(3) 0.0949(2) 0.04082(17) 0.0377(14) Uani 1 1 d .
H93A H 1.1268 0.0952 0.0653 0.045 Uiso 1 1 calc R
C94 C 0.9602(3) 0.1085(2) 0.03777(15) 0.0312(12) Uani 1 1 d .
C95 C 0.9570(3) 0.0645(3) 0.0186(2) 0.0476(17) Uani 1 1 d .
H95A H 0.9911 0.0571 0.0013 0.057 Uiso 1 1 calc R
C96 C 0.9039(4) 0.0314(3) 0.0247(2) 0.061(2) Uani 1 1 d .
H96A H 0.9015 0.0016 0.0114 0.073 Uiso 1 1 calc R
C97 C 0.8548(4) 0.0423(3) 0.0501(2) 0.058(2) Uani 1 1 d .
H97A H 0.8187 0.0198 0.0544 0.069 Uiso 1 1 calc R
C98 C 0.8579(3) 0.0854(3) 0.0692(2) 0.0536(19) Uani 1 1 d .
H98A H 0.8236 0.0928 0.0865 0.064 Uiso 1 1 calc R
C99 C 0.9111(3) 0.1185(2) 0.06352(17) 0.0404(15) Uani 1 1 d .
H99A H 0.9136 0.1478 0.0773 0.048 Uiso 1 1 calc R
C100 C 1.0009(3) 0.1881(3) -0.00908(17) 0.0436(16) Uani 1 1 d .
C101 C 1.0362(5) 0.2316(3) -0.0154(2) 0.065(2) Uani 1 1 d .
H10A H 1.0719 0.2416 0.0003 0.079 Uiso 1 1 calc R
C102 C 1.0187(7) 0.2600(4) -0.0447(2) 0.086(3) Uani 1 1 d .
H10B H 1.0433 0.2894 -0.0494 0.104 Uiso 1 1 calc R
C103 C 0.9669(7) 0.2468(5) -0.0670(3) 0.100(4) Uani 1 1 d .
H10C H 0.9545 0.2676 -0.0865 0.120 Uiso 1 1 calc R
C104 C 0.9326(5) 0.2036(6) -0.0614(3) 0.118(5) Uani 1 1 d .
H10D H 0.8977 0.1937 -0.0776 0.141 Uiso 1 1 calc R
C105 C 0.9494(4) 0.1735(4) -0.0315(2) 0.079(3) Uani 1 1 d .
H10E H 0.9252 0.1438 -0.0271 0.095 Uiso 1 1 calc R
C106 C 0.5959(5) 0.1053(4) 0.2744(2) 0.074(3) Uani 1 1 d .
C107 C 0.5408(5) 0.1381(4) 0.2679(3) 0.092(3) Uani 1 1 d .
H10F H 0.5120 0.1400 0.2894 0.138 Uiso 1 1 calc R
H10G H 0.5137 0.1259 0.2476 0.138 Uiso 1 1 calc R
H10H H 0.5587 0.1708 0.2622 0.138 Uiso 1 1 calc R
C108 C 0.9415(7) 0.3846(6) -0.0155(4) 0.095(4) Uani 1 1 d .
C109 C 0.9001(6) 0.3524(5) 0.0051(3) 0.095(4) Uani 1 1 d .
H10I H 0.8520 0.3584 -0.0005 0.143 Uiso 1 1 calc R
H10J H 0.9080 0.3583 0.0308 0.143 Uiso 1 1 calc R
H10K H 0.9117 0.3183 -0.0007 0.143 Uiso 1 1 calc R
N1 N 0.6388(5) 0.0789(4) 0.2798(2) 0.096(3) Uani 1 1 d .
N2 N 0.9729(7) 0.4101(6) -0.0319(4) 0.127(5) Uani 1 1 d .

loop_
_atom_site_aniso_label
_atom_site_aniso_U_11
_atom_site_aniso_U_22
_atom_site_aniso_U_33
_atom_site_aniso_U_23
_atom_site_aniso_U_13
_atom_site_aniso_U_12
Ag1 0.0246(2) 0.0261(2) 0.0274(2) 0.00098(16) 0.00256(16) 0.00280(16)
Ag2 0.0249(2) 0.0319(2) 0.0296(2) 0.00151(17) 0.00279(17) 0.00156(17)
Ag3 0.0229(2) 0.0318(2) 0.0279(2) -0.00307(17) 0.00452(16) -0.00125(16)
Ag4 0.0268(2) 0.0320(2) 0.0273(2) 0.00123(17) 0.00212(17) -0.00121(17)
P1 0.0211(7) 0.0378(8) 0.0228(7) 0.0026(6) 0.0014(5) 0.0012(6)
P2 0.0312(8) 0.0279(8) 0.0354(8) -0.0007(6) -0.0051(6) 0.0068(6)
P3 0.0213(7) 0.0359(8) 0.0244(7) 0.0018(6) 0.0033(5) -0.0025(6)
P4 0.0281(7) 0.0322(8) 0.0258(7) -0.0043(6) 0.0015(6) 0.0039(6)
C1 0.027(3) 0.044(4) 0.028(3) 0.013(3) -0.001(2) 0.000(3)
C2 0.023(3) 0.038(4) 0.038(3) 0.005(3) 0.000(2) 0.002(2)
C3 0.031(3) 0.043(4) 0.049(4) -0.007(3) -0.006(3) 0.000(3)
C4 0.041(4) 0.041(4) 0.072(5) -0.014(4) -0.010(4) 0.000(3)
C5 0.048(5) 0.052(5) 0.121(8) -0.042(5) -0.003(5) -0.011(4)
C6 0.088(8) 0.123(10) 0.142(11) -0.082(9) -0.014(7) -0.019(7)
C7 0.046(5) 0.095(8) 0.219(15) -0.078(9) -0.001(7) -0.022(5)
C8 0.099(8) 0.048(6) 0.205(15) 0.006(7) 0.002(9) -0.014(6)
C9 0.030(3) 0.039(3) 0.026(3) -0.001(2) 0.000(2) -0.001(3)
C10 0.035(3) 0.038(3) 0.021(3) -0.003(2) -0.001(2) 0.000(3)
C11 0.038(3) 0.038(3) 0.030(3) -0.002(3) 0.005(3) -0.003(3)
C12 0.037(3) 0.034(3) 0.037(3) -0.002(3) 0.003(3) -0.001(3)
C13 0.036(3) 0.041(4) 0.050(4) 0.004(3) -0.002(3) -0.008(3)
C14 0.063(5) 0.075(6) 0.057(5) -0.001(4) 0.014(4) -0.021(4)
C15 0.082(6) 0.045(5) 0.096(7) -0.005(4) 0.013(5) -0.021(4)
C16 0.045(5) 0.105(8) 0.092(7) 0.017(6) -0.015(5) -0.012(5)
C17 0.030(3) 0.035(3) 0.030(3) 0.002(3) 0.006(2) 0.005(2)
C18 0.031(3) 0.042(4) 0.027(3) 0.002(3) 0.008(2) 0.001(3)
C19 0.051(4) 0.046(4) 0.030(3) 0.002(3) 0.009(3) 0.001(3)
C20 0.077(5) 0.039(4) 0.047(4) 0.004(3) 0.019(4) 0.004(4)
C21 0.151(10) 0.041(5) 0.064(6) 0.003(4) 0.038(6) 0.013(5)
C22 0.104(8) 0.060(6) 0.088(7) 0.019(5) -0.008(6) -0.001(5)
C23 0.40(3) 0.064(8) 0.131(12) -0.019(8) -0.123(17) -0.006(13)
C24 0.35(3) 0.050(7) 0.44(3) 0.033(12) 0.34(3) 0.044(11)
C25 0.034(3) 0.028(3) 0.032(3) 0.000(2) 0.004(2) 0.000(2)
C26 0.031(3) 0.040(4) 0.041(3) 0.012(3) 0.005(3) 0.004(3)
C27 0.036(4) 0.064(5) 0.053(4) 0.033(4) -0.001(3) -0.006(3)
C28 0.047(4) 0.072(6) 0.082(6) 0.038(5) -0.010(4) -0.012(4)
C29 0.057(5) 0.078(7) 0.175(12) 0.080(8) -0.014(6) -0.024(5)
C30 0.079(7) 0.076(7) 0.153(11) 0.027(7) -0.032(7) -0.046(6)
C31 0.098(9) 0.054(6) 0.233(17) 0.042(8) 0.015(10) -0.017(6)
C32 0.102(9) 0.164(13) 0.134(11) 0.104(10) -0.004(8) -0.041(9)
C33 0.024(3) 0.039(3) 0.030(3) 0.007(2) -0.001(2) 0.005(2)
C34 0.033(3) 0.043(4) 0.034(3) 0.006(3) -0.001(3) 0.004(3)
C35 0.049(4) 0.037(4) 0.061(5) -0.001(3) -0.001(3) 0.012(3)
C36 0.056(5) 0.035(4) 0.081(6) 0.009(4) -0.020(4) 0.002(3)
C37 0.040(4) 0.042(4) 0.074(5) 0.019(4) -0.001(4) -0.004(3)
C38 0.032(3) 0.048(4) 0.051(4) 0.017(3) 0.004(3) 0.001(3)
C39 0.020(3) 0.037(3) 0.033(3) -0.003(2) 0.002(2) -0.001(2)
C40 0.030(3) 0.101(6) 0.030(3) -0.017(4) 0.000(3) 0.000(4)
C41 0.039(4) 0.115(7) 0.037(4) -0.022(4) 0.010(3) 0.008(4)
C42 0.025(3) 0.088(6) 0.054(4) -0.017(4) 0.004(3) 0.006(3)
C43 0.028(3) 0.059(4) 0.042(4) -0.006(3) -0.005(3) 0.008(3)
C44 0.030(3) 0.049(4) 0.031(3) -0.001(3) 0.001(2) 0.004(3)
C45 0.018(3) 0.064(4) 0.029(3) 0.002(3) 0.001(2) 0.003(3)
C46 0.025(3) 0.076(5) 0.033(3) -0.001(3) -0.001(3) -0.010(3)
C47 0.031(3) 0.096(6) 0.044(4) -0.014(4) 0.001(3) -0.010(4)
C48 0.035(4) 0.125(8) 0.034(4) -0.002(4) -0.008(3) -0.001(4)
C49 0.053(5) 0.113(8) 0.034(4) 0.012(4) -0.011(3) 0.004(5)
C50 0.041(4) 0.074(5) 0.033(3) 0.014(3) -0.007(3) 0.003(3)
C51 0.039(3) 0.043(4) 0.034(3) 0.001(3) 0.003(3) 0.019(3)
C52 0.048(4) 0.047(4) 0.040(4) -0.012(3) -0.002(3) -0.002(3)
C53 0.048(4) 0.056(5) 0.054(4) -0.020(4) -0.004(3) 0.008(3)
C54 0.152(10) 0.068(6) 0.040(5) -0.012(4) 0.007(5) 0.043(6)
C55 0.184(9) 0.085(6) 0.063(5) 0.003(5) 0.033(6) 0.009(6)
C57 0.246(15) 0.026(4) 0.052(5) 0.000(4) 0.063(7) 0.010(6)
C58 0.034(3) 0.035(4) 0.062(4) 0.010(3) -0.012(3) 0.010(3)
C59 0.044(4) 0.063(5) 0.122(8) -0.020(5) -0.012(5) 0.017(4)
C60 0.042(5) 0.088(8) 0.208(15) -0.016(9) -0.014(7) 0.028(5)
C61 0.037(5) 0.096(8) 0.151(11) 0.045(8) -0.033(6) 0.000(5)
C62 0.066(6) 0.067(6) 0.077(6) 0.027(5) -0.039(5) -0.020(5)
C63 0.048(4) 0.050(4) 0.047(4) 0.009(3) -0.019(3) 0.001(3)
C64 0.054(4) 0.025(3) 0.027(3) -0.004(2) -0.011(3) 0.001(3)
C65 0.059(4) 0.036(4) 0.038(4) 0.001(3) 0.004(3) 0.002(3)
C66 0.091(6) 0.048(5) 0.051(4) 0.003(4) 0.023(4) -0.003(4)
C67 0.120(8) 0.041(4) 0.041(4) 0.009(3) 0.004(5) -0.005(5)
C68 0.096(7) 0.034(4) 0.044(4) 0.008(3) -0.024(4) 0.005(4)
C69 0.061(4) 0.036(4) 0.044(4) 0.001(3) -0.024(3) 0.002(3)
C70 0.027(3) 0.041(3) 0.036(3) -0.002(3) -0.004(2) -0.001(3)
C71 0.038(4) 0.060(5) 0.046(4) -0.004(3) -0.004(3) 0.007(3)
C72 0.043(4) 0.081(6) 0.066(5) 0.001(5) 0.000(4) 0.022(4)
C73 0.061(5) 0.065(6) 0.091(7) 0.014(5) -0.017(5) 0.025(4)
C74 0.051(5) 0.081(6) 0.090(6) 0.046(5) -0.004(4) 0.008(4)
C75 0.040(4) 0.059(5) 0.059(5) 0.016(4) 0.004(3) 0.001(3)
C76 0.034(3) 0.043(3) 0.021(3) 0.000(2) 0.005(2) -0.007(3)
C77 0.037(3) 0.050(4) 0.038(3) -0.006(3) -0.006(3) -0.006(3)
C78 0.056(5) 0.078(6) 0.067(5) -0.019(4) -0.024(4) -0.005(4)
C79 0.085(6) 0.071(6) 0.071(6) -0.038(5) -0.026(5) -0.004(5)
C80 0.057(5) 0.057(5) 0.066(5) -0.018(4) -0.010(4) -0.001(4)
C81 0.035(3) 0.049(4) 0.040(3) -0.008(3) 0.001(3) -0.003(3)
C82 0.020(3) 0.053(4) 0.027(3) 0.004(3) 0.001(2) -0.006(3)
C83 0.076(5) 0.069(5) 0.032(4) -0.009(3) 0.014(4) -0.029(4)
C84 0.086(6) 0.103(7) 0.033(4) -0.014(4) 0.019(4) -0.009(6)
C85 0.064(5) 0.105(7) 0.028(4) 0.010(4) 0.014(3) 0.005(5)
C86 0.102(7) 0.072(6) 0.059(5) 0.019(5) 0.027(5) -0.012(5)
C87 0.074(5) 0.061(5) 0.039(4) 0.006(3) 0.012(4) -0.010(4)
C88 0.032(3) 0.026(3) 0.032(3) -0.006(2) 0.004(2) -0.001(2)
C89 0.040(3) 0.044(4) 0.030(3) -0.007(3) 0.002(3) 0.006(3)
C90 0.047(4) 0.050(4) 0.045(4) -0.009(3) 0.019(3) 0.003(3)
C91 0.035(3) 0.040(4) 0.072(5) -0.009(3) 0.014(3) 0.010(3)
C92 0.042(4) 0.037(4) 0.055(4) -0.001(3) 0.000(3) 0.011(3)
C93 0.037(3) 0.038(3) 0.038(3) -0.001(3) 0.006(3) 0.005(3)
C94 0.024(3) 0.035(3) 0.034(3) -0.006(2) -0.005(2) 0.001(2)
C95 0.033(3) 0.053(4) 0.057(4) -0.024(3) 0.006(3) -0.002(3)
C96 0.047(4) 0.052(5) 0.084(6) -0.035(4) 0.003(4) -0.005(3)
C97 0.036(4) 0.057(5) 0.080(6) -0.019(4) 0.009(4) -0.014(3)
C98 0.033(4) 0.061(5) 0.067(5) -0.012(4) 0.010(3) -0.007(3)
C99 0.037(3) 0.044(4) 0.040(4) -0.013(3) 0.004(3) -0.004(3)
C100 0.050(4) 0.049(4) 0.032(3) -0.003(3) 0.006(3) 0.021(3)
C101 0.111(7) 0.048(5) 0.038(4) 0.002(3) 0.013(4) 0.020(5)
C102 0.145(10) 0.065(6) 0.048(5) 0.016(4) 0.027(6) 0.042(6)
C103 0.104(9) 0.132(10) 0.064(7) 0.048(7) 0.034(7) 0.062(8)
C104 0.058(6) 0.231(17) 0.063(6) 0.041(9) -0.019(5) 0.035(8)
C105 0.053(5) 0.132(9) 0.052(5) 0.024(5) -0.013(4) 0.010(5)
C106 0.070(6) 0.089(7) 0.062(6) -0.035(5) 0.025(5) -0.007(5)
C107 0.092(7) 0.120(9) 0.063(6) -0.022(6) 0.018(5) 0.016(7)
C108 0.075(9) 0.125(13) 0.084(9) -0.037(8) -0.034(7) 0.040(8)
C109 0.087(8) 0.123(10) 0.076(7) -0.040(7) -0.043(6) 0.040(7)
N1 0.097(7) 0.109(7) 0.081(6) -0.025(5) 0.022(5) 0.009(6)
N2 0.113(10) 0.152(13) 0.115(10) -0.027(9) -0.022(8) 0.030(8)

loop_
_atom_type_symbol
_atom_type_description
_atom_type_scat_dispersion_real
_atom_type_scat_dispersion_imag
_atom_type_scat_source
C C 0.0033 0.0016 'International Tables Vol C Tables 4.2.6.8 and 6.1.1.4'
H H 0.0000 0.0000 'International Tables Vol C Tables 4.2.6.8 and 6.1.1.4'
P P 0.1023 0.0942 'International Tables Vol C Tables 4.2.6.8 and 6.1.1.4'
Ag Ag -0.8971 1.1015 'International Tables Vol C Tables 4.2.6.8 and 6.1.1.4'
N N 0.0061 0.0033 'International Tables Vol C Tables 4.2.6.8 and 6.1.1.4'

loop_
_geom_angle_atom_site_label_1
_geom_angle_atom_site_label_2
_geom_angle_atom_site_label_3
_geom_angle
C1 Ag1 C9 123.75(19)
C1 Ag1 P1 108.90(13)
C9 Ag1 P1 102.40(14)
C1 Ag1 P2 100.88(15)
C9 Ag1 P2 102.31(14)
P1 Ag1 P2 119.85(5)
C1 Ag1 Ag2 43.67(15)
C9 Ag1 Ag2 86.39(13)
P1 Ag1 Ag2 99.65(4)
P2 Ag1 Ag2 135.81(4)
C1 Ag1 Ag4 83.79(14)
C9 Ag1 Ag4 42.67(13)
P1 Ag1 Ag4 135.29(4)
P2 Ag1 Ag4 98.11(4)
Ag2 Ag1 Ag4 59.800(14)
C1 Ag2 C17 176.0(2)
C1 Ag2 Ag1 55.91(16)
C17 Ag2 Ag1 126.00(16)
C1 Ag2 Ag4 92.48(15)
C17 Ag2 Ag4 91.45(16)
Ag1 Ag2 Ag4 61.416(15)
C1 Ag2 Ag3 128.96(15)
C17 Ag2 Ag3 53.88(16)
Ag1 Ag2 Ag3 121.604(18)
Ag4 Ag2 Ag3 60.255(15)
C25 Ag3 C17 120.17(19)
C25 Ag3 P4 102.97(14)
C17 Ag3 P4 106.46(15)
C25 Ag3 P3 104.69(14)
C17 Ag3 P3 104.98(14)
P4 Ag3 P3 118.46(5)
C25 Ag3 Ag4 42.96(13)
C17 Ag3 Ag4 83.29(13)
P4 Ag3 Ag4 95.03(4)
P3 Ag3 Ag4 140.22(4)
C25 Ag3 Ag2 81.11(13)
C17 Ag3 Ag2 42.84(14)
P4 Ag3 Ag2 137.00(4)
P3 Ag3 Ag2 101.05(4)
Ag4 Ag3 Ag2 58.762(13)
C9 Ag4 C25 176.3(2)
C9 Ag4 Ag2 94.27(16)
C25 Ag4 Ag2 89.37(16)
C9 Ag4 Ag3 128.61(17)
C25 Ag4 Ag3 54.09(16)
Ag2 Ag4 Ag3 60.983(14)
C9 Ag4 Ag1 55.40(16)
C25 Ag4 Ag1 126.48(16)
Ag2 Ag4 Ag1 58.783(14)
Ag3 Ag4 Ag1 119.702(17)
C33 P1 C39 103.6(3)
C33 P1 C45 106.1(3)
C39 P1 C45 102.3(3)
C33 P1 Ag1 116.78(19)
C39 P1 Ag1 110.76(19)
C45 P1 Ag1 115.7(2)
C64 P2 C58 103.4(3)
C64 P2 C51 102.3(3)
C58 P2 C51 104.5(3)
C64 P2 Ag1 118.2(2)
C58 P2 Ag1 115.1(2)
C51 P2 Ag1 111.7(2)
C76 P3 C82 102.2(3)
C76 P3 C70 104.0(3)
C82 P3 C70 104.8(3)
C76 P3 Ag3 116.85(19)
C82 P3 Ag3 111.17(18)
C70 P3 Ag3 116.2(2)
C94 P4 C88 104.7(3)
C94 P4 C100 104.9(3)
C88 P4 C100 103.6(3)
C94 P4 Ag3 119.34(19)
C88 P4 Ag3 109.29(19)
C100 P4 Ag3 113.6(2)
C2 C1 Ag2 157.2(5)
C2 C1 Ag1 121.6(4)
Ag2 C1 Ag1 80.4(2)
C1 C2 C3 176.8(7)
C4 C3 C2 177.3(8)
C3 C4 C5 178.0(9)
C4 C5 C8 109.8(8)
C4 C5 C6 108.1(9)
C8 C5 C6 109.4(9)
C4 C5 C7 108.5(7)
C8 C5 C7 109.2(10)
C6 C5 C7 112.0(9)
C5 C6 H6A 109.5
C5 C6 H6B 109.5
H6A C6 H6B 109.5
C5 C6 H6C 109.5
H6A C6 H6C 109.5
H6B C6 H6C 109.5
C5 C7 H7A 109.5
C5 C7 H7B 109.5
H7A C7 H7B 109.5
C5 C7 H7C 109.5
H7A C7 H7C 109.5
H7B C7 H7C 109.5
C5 C8 H8A 109.5
C5 C8 H8B 109.5
H8A C8 H8B 109.5
C5 C8 H8C 109.5
H8A C8 H8C 109.5
H8B C8 H8C 109.5
C10 C9 Ag4 163.5(5)
C10 C9 Ag1 114.4(4)
Ag4 C9 Ag1 81.93(19)
C9 C10 C11 179.3(7)
C12 C11 C10 177.8(7)
C11 C12 C13 177.5(7)
C12 C13 C15 109.2(6)
C12 C13 C16 108.8(6)
C15 C13 C16 113.1(7)
C12 C13 C14 107.8(6)
C15 C13 C14 110.1(7)
C16 C13 C14 107.8(7)
C13 C14 H14A 109.5
C13 C14 H14B 109.5
H14A C14 H14B 109.5
C13 C14 H14C 109.5
H14A C14 H14C 109.5
H14B C14 H14C 109.5
C13 C15 H15A 109.5
C13 C15 H15B 109.5
H15A C15 H15B 109.5
C13 C15 H15C 109.5
H15A C15 H15C 109.5
H15B C15 H15C 109.5
C13 C16 H16A 109.5
C13 C16 H16B 109.5
H16A C16 H16B 109.5
C13 C16 H16C 109.5
H16A C16 H16C 109.5
H16B C16 H16C 109.5
C18 C17 Ag2 167.0(5)
C18 C17 Ag3 109.5(4)
Ag2 C17 Ag3 83.3(2)
C17 C18 C19 178.7(7)
C20 C19 C18 178.6(7)
C19 C20 C21 179.6(10)
C24 C21 C22 114.2(12)
C24 C21 C20 110.9(9)
C22 C21 C20 110.6(8)
C24 C21 C23 108.3(15)
C22 C21 C23 105.0(10)
C20 C21 C23 107.5(9)
C21 C22 H22A 109.5
C21 C22 H22B 109.5
H22A C22 H22B 109.5
C21 C22 H22C 109.5
H22A C22 H22C 109.5
H22B C22 H22C 109.5
C21 C23 H23A 109.5
C21 C23 H23B 109.5
H23A C23 H23B 109.5
C21 C23 H23C 109.5
H23A C23 H23C 109.5
H23B C23 H23C 109.5
C21 C24 H24A 109.5
C21 C24 H24B 109.5
H24A C24 H24B 109.5
C21 C24 H24C 109.5
H24A C24 H24C 109.5
H24B C24 H24C 109.5
C26 C25 Ag4 159.0(5)
C26 C25 Ag3 117.0(5)
Ag4 C25 Ag3 82.9(2)
C25 C26 C27 177.2(8)
C28 C27 C26 176.2(10)
C27 C28 C29 179.0(9)
C28 C29 C31 110.1(9)
C28 C29 C30 110.9(8)
C31 C29 C30 115.6(11)
C28 C29 C32 107.0(10)
C31 C29 C32 106.5(10)
C30 C29 C32 106.1(9)
C29 C30 H30A 109.5
C29 C30 H30B 109.5
H30A C30 H30B 109.5
C29 C30 H30C 109.5
H30A C30 H30C 109.5
H30B C30 H30C 109.5
C29 C31 H31A 109.5
C29 C31 H31B 109.5
H31A C31 H31B 109.5
C29 C31 H31C 109.5
H31A C31 H31C 109.5
H31B C31 H31C 109.5
C29 C32 H32A 109.5
C29 C32 H32B 109.5
H32A C32 H32B 109.5
C29 C32 H32C 109.5
H32A C32 H32C 109.5
H32B C32 H32C 109.5
C34 C33 C38 118.4(6)
C34 C33 P1 118.2(5)
C38 C33 P1 123.4(5)
C35 C34 C33 120.6(6)
C35 C34 H34A 119.7
C33 C34 H34A 119.7
C34 C35 C36 120.5(7)
C34 C35 H35A 119.7
C36 C35 H35A 119.7
C37 C36 C35 119.1(7)
C37 C36 H36A 120.4
C35 C36 H36A 120.4
C38 C37 C36 120.8(7)
C38 C37 H37A 119.6
C36 C37 H37A 119.6
C37 C38 C33 120.5(7)
C37 C38 H38A 119.8
C33 C38 H38A 119.8
C40 C39 C44 118.6(5)
C40 C39 P1 125.1(5)
C44 C39 P1 116.4(4)
C39 C40 C41 120.7(6)
C39 C40 H40A 119.6
C41 C40 H40A 119.6
C42 C41 C40 120.1(6)
C42 C41 H41A 120.0
C40 C41 H41A 120.0
C41 C42 C43 120.1(6)
C41 C42 H42A 119.9
C43 C42 H42A 119.9
C42 C43 C44 120.0(6)
C42 C43 H43A 120.0
C44 C43 H43A 120.0
C43 C44 C39 120.5(6)
C43 C44 H44A 119.7
C39 C44 H44A 119.7
C46 C45 C50 119.1(6)
C46 C45 P1 117.5(5)
C50 C45 P1 123.4(5)
C45 C46 C47 120.7(7)
C45 C46 H46A 119.7
C47 C46 H46A 119.7
C48 C47 C46 119.8(8)
C48 C47 H47A 120.1
C46 C47 H47A 120.1
C47 C48 C49 120.2(7)
C47 C48 H48A 119.9
C49 C48 H48A 119.9
C48 C49 C50 120.5(8)
C48 C49 H49A 119.7
C50 C49 H49A 119.7
C49 C50 C45 119.7(8)
C49 C50 H50A 120.2
C45 C50 H50A 120.2
C57 C51 C52 116.8(7)
C57 C51 P2 118.3(6)
C52 C51 P2 124.8(5)
C51 C52 C53 122.4(7)
C51 C52 H52A 118.8
C53 C52 H52A 118.8
C54 C53 C52 120.7(8)
C54 C53 H53A 119.6
C52 C53 H53A 119.6
C55 C54 C53 118.2(8)
C55 C54 H54A 120.9
C53 C54 H54A 120.9
C54 C55 C57 122.5(9)
C54 C55 H55A 118.7
C57 C55 H55A 118.7
C51 C57 C55 119.1(8)
C51 C57 H57A 120.4
C55 C57 H57A 120.4
C63 C58 C59 119.6(7)
C63 C58 P2 117.5(5)
C59 C58 P2 122.9(6)
C60 C59 C58 118.8(9)
C60 C59 H59A 120.6
C58 C59 H59A 120.6
C61 C60 C59 122.3(10)
C61 C60 H60A 118.9
C59 C60 H60A 118.9
C60 C61 C62 118.6(8)
C60 C61 H61A 120.7
C62 C61 H61A 120.7
C61 C62 C63 120.9(9)
C61 C62 H62A 119.5
C63 C62 H62A 119.5
C58 C63 C62 119.9(8)
C58 C63 H63A 120.1
C62 C63 H63A 120.1
C65 C64 C69 117.8(6)
C65 C64 P2 119.3(5)
C69 C64 P2 122.5(5)
C66 C65 C64 121.4(7)
C66 C65 H65A 119.3
C64 C65 H65A 119.3
C65 C66 C67 119.1(8)
C65 C66 H66A 120.4
C67 C66 H66A 120.4
C68 C67 C66 120.5(8)
C68 C67 H67A 119.7
C66 C67 H67A 119.7
C69 C68 C67 120.1(7)
C69 C68 H68A 119.9
C67 C68 H68A 119.9
C68 C69 C64 121.0(7)
C68 C69 H69A 119.5
C64 C69 H69A 119.5
C75 C70 C71 119.0(6)
C75 C70 P3 117.7(5)
C71 C70 P3 123.3(5)
C70 C71 C72 119.7(7)
C70 C71 H71A 120.2
C72 C71 H71A 120.2
C73 C72 C71 121.0(7)
C73 C72 H72A 119.5
C71 C72 H72A 119.5
C72 C73 C74 119.1(7)
C72 C73 H73A 120.5
C74 C73 H73A 120.5
C75 C74 C73 120.3(8)
C75 C74 H74A 119.9
C73 C74 H74A 119.9
C74 C75 C70 121.0(7)
C74 C75 H75A 119.5
C70 C75 H75A 119.5
C81 C76 C77 118.0(6)
C81 C76 P3 119.3(5)
C77 C76 P3 122.6(5)
C78 C77 C76 120.3(7)
C78 C77 H77A 119.8
C76 C77 H77A 119.8
C79 C78 C77 119.9(7)
C79 C78 H78A 120.0
C77 C78 H78A 120.0
C80 C79 C78 120.9(8)
C80 C79 H79A 119.6
C78 C79 H79A 119.6
C79 C80 C81 119.1(8)
C79 C80 H80A 120.4
C81 C80 H80A 120.4
C80 C81 C76 121.6(6)
C80 C81 H81A 119.2
C76 C81 H81A 119.2
C83 C82 C87 117.1(6)
C83 C82 P3 119.3(5)
C87 C82 P3 123.5(5)
C84 C83 C82 122.1(8)
C84 C83 H83A 118.9
C82 C83 H83A 118.9
C85 C84 C83 119.8(8)
C85 C84 H84A 120.1
C83 C84 H84A 120.1
C84 C85 C86 119.8(7)
C84 C85 H85A 120.1
C86 C85 H85A 120.1
C85 C86 C87 121.0(8)
C85 C86 H86A 119.5
C87 C86 H86A 119.5
C82 C87 C86 120.2(8)
C82 C87 H87A 119.9
C86 C87 H87A 119.9
C89 C88 C93 119.0(5)
C89 C88 P4 123.5(5)
C93 C88 P4 117.3(4)
C88 C89 C90 120.5(6)
C88 C89 H89A 119.8
C90 C89 H89A 119.8
C91 C90 C89 119.9(6)
C91 C90 H90A 120.1
C89 C90 H90A 120.1
C90 C91 C92 120.2(6)
C90 C91 H91A 119.9
C92 C91 H91A 119.9
C91 C92 C93 120.1(6)
C91 C92 H92A 120.0
C93 C92 H92A 120.0
C92 C93 C88 120.3(6)
C92 C93 H93A 119.8
C88 C93 H93A 119.8
C99 C94 C95 119.2(6)
C99 C94 P4 118.2(4)
C95 C94 P4 122.5(5)
C94 C95 C96 120.4(6)
C94 C95 H95A 119.8
C96 C95 H95A 119.8
C97 C96 C95 119.4(6)
C97 C96 H96A 120.3
C95 C96 H96A 120.3
C98 C97 C96 120.4(7)
C98 C97 H97A 119.8
C96 C97 H97A 119.8
C97 C98 C99 120.4(7)
C97 C98 H98A 119.8
C99 C98 H98A 119.8
C94 C99 C98 120.0(6)
C94 C99 H99A 120.0
C98 C99 H99A 120.0
C105 C100 C101 120.8(7)
C105 C100 P4 123.5(7)
C101 C100 P4 115.7(6)
C102 C101 C100 119.0(10)
C102 C101 H10A 120.5
C100 C101 H10A 120.5
C103 C102 C101 121.3(11)
C103 C102 H10B 119.3
C101 C102 H10B 119.3
C102 C103 C104 120.1(9)
C102 C103 H10C 119.9
C104 C103 H10C 119.9
C103 C104 C105 119.9(11)
C103 C104 H10D 120.1
C105 C104 H10D 120.1
C100 C105 C104 118.7(11)
C100 C105 H10E 120.6
C104 C105 H10E 120.6
N1 C106 C107 179.0(13)
C106 C107 H10F 109.5
C106 C107 H10G 109.5
H10F C107 H10G 109.5
C106 C107 H10H 109.5
H10F C107 H10H 109.5
H10G C107 H10H 109.5
N2 C108 C109 178.8(16)
C108 C109 H10I 109.5
C108 C109 H10J 109.5
H10I C109 H10J 109.5
C108 C109 H10K 109.5
H10I C109 H10K 109.5
H10J C109 H10K 109.5

loop_
_geom_bond_atom_site_label_1
_geom_bond_atom_site_label_2
_geom_bond_distance
Ag1 C1 2.454(6)
Ag1 C9 2.494(6)
Ag1 P1 2.4990(15)
Ag1 P2 2.5058(15)
Ag1 Ag2 2.9215(6)
Ag1 Ag4 2.9998(6)
Ag2 C1 2.046(7)
Ag2 C17 2.068(6)
Ag2 Ag4 2.9525(6)
Ag2 Ag3 3.0197(6)
Ag3 C25 2.447(6)
Ag3 C17 2.456(6)
Ag3 P4 2.5100(15)
Ag3 P3 2.5133(14)
Ag3 Ag4 2.9981(6)
Ag4 C9 2.054(6)
Ag4 C25 2.059(6)
P1 C33 1.819(6)
P1 C39 1.826(5)
P1 C45 1.830(6)
P2 C64 1.814(6)
P2 C58 1.828(6)
P2 C51 1.828(6)
P3 C76 1.811(6)
P3 C82 1.827(6)
P3 C70 1.828(6)
P4 C94 1.815(6)
P4 C88 1.826(6)
P4 C100 1.831(7)
C1 C2 1.231(8)
C2 C3 1.372(9)
C3 C4 1.188(9)
C4 C5 1.485(10)
C5 C8 1.502(15)
C5 C6 1.526(15)
C5 C7 1.532(12)
C6 H6A 0.9800
C6 H6B 0.9800
C6 H6C 0.9800
C7 H7A 0.9800
C7 H7B 0.9800
C7 H7C 0.9800
C8 H8A 0.9800
C8 H8B 0.9800
C8 H8C 0.9800
C9 C10 1.209(8)
C10 C11 1.392(8)
C11 C12 1.186(8)
C12 C13 1.478(8)
C13 C15 1.479(10)
C13 C16 1.524(10)
C13 C14 1.534(10)
C14 H14A 0.9800
C14 H14B 0.9800
C14 H14C 0.9800
C15 H15A 0.9800
C15 H15B 0.9800
C15 H15C 0.9800
C16 H16A 0.9800
C16 H16B 0.9800
C16 H16C 0.9800
C17 C18 1.196(8)
C18 C19 1.383(9)
C19 C20 1.190(9)
C20 C21 1.486(11)
C21 C24 1.427(16)
C21 C22 1.476(12)
C21 C23 1.58(2)
C22 H22A 0.9800
C22 H22B 0.9800
C22 H22C 0.9800
C23 H23A 0.9800
C23 H23B 0.9800
C23 H23C 0.9800
C24 H24A 0.9800
C24 H24B 0.9800
C24 H24C 0.9800
C25 C26 1.190(8)
C26 C27 1.381(9)
C27 C28 1.186(10)
C28 C29 1.459(11)
C29 C31 1.487(15)
C29 C30 1.507(13)
C29 C32 1.639(19)
C30 H30A 0.9800
C30 H30B 0.9800
C30 H30C 0.9800
C31 H31A 0.9800
C31 H31B 0.9800
C31 H31C 0.9800
C32 H32A 0.9800
C32 H32B 0.9800
C32 H32C 0.9800
C33 C34 1.389(8)
C33 C38 1.396(8)
C34 C35 1.380(9)
C34 H34A 0.9500
C35 C36 1.383(10)
C35 H35A 0.9500
C36 C37 1.377(11)
C36 H36A 0.9500
C37 C38 1.376(10)
C37 H37A 0.9500
C38 H38A 0.9500
C39 C40 1.374(8)
C39 C44 1.387(8)
C40 C41 1.382(9)
C40 H40A 0.9500
C41 C42 1.366(10)
C41 H41A 0.9500
C42 C43 1.367(10)
C42 H42A 0.9500
C43 C44 1.380(8)
C43 H43A 0.9500
C44 H44A 0.9500
C45 C46 1.369(9)
C45 C50 1.404(9)
C46 C47 1.398(9)
C46 H46A 0.9500
C47 C48 1.369(12)
C47 H47A 0.9500
C48 C49 1.372(12)
C48 H48A 0.9500
C49 C50 1.385(10)
C49 H49A 0.9500
C50 H50A 0.9500
C51 C57 1.363(10)
C51 C52 1.364(9)
C52 C53 1.375(9)
C52 H52A 0.9500
C53 C54 1.332(12)
C53 H53A 0.9500
C54 C55 1.328(14)
C54 H54A 0.9500
C55 C57 1.406(14)
C55 H55A 0.9500
C57 H57A 0.9500
C58 C63 1.369(10)
C58 C59 1.394(11)
C59 C60 1.384(13)
C59 H59A 0.9500
C60 C61 1.357(16)
C60 H60A 0.9500
C61 C62 1.369(15)
C61 H61A 0.9500
C62 C63 1.395(10)
C62 H62A 0.9500
C63 H63A 0.9500
C64 C65 1.382(9)
C64 C69 1.407(8)
C65 C66 1.379(10)
C65 H65A 0.9500
C66 C67 1.384(12)
C66 H66A 0.9500
C67 C68 1.372(12)
C67 H67A 0.9500
C68 C69 1.358(11)
C68 H68A 0.9500
C69 H69A 0.9500
C70 C75 1.375(9)
C70 C71 1.388(9)
C71 C72 1.392(10)
C71 H71A 0.9500
C72 C73 1.360(12)
C72 H72A 0.9500
C73 C74 1.393(12)
C73 H73A 0.9500
C74 C75 1.370(10)
C74 H74A 0.9500
C75 H75A 0.9500
C76 C81 1.394(9)
C76 C77 1.403(8)
C77 C78 1.383(10)
C77 H77A 0.9500
C78 C79 1.380(12)
C78 H78A 0.9500
C79 C80 1.377(11)
C79 H79A 0.9500
C80 C81 1.378(10)
C80 H80A 0.9500
C81 H81A 0.9500
C82 C83 1.384(9)
C82 C87 1.385(10)
C83 C84 1.380(10)
C83 H83A 0.9500
C84 C85 1.355(12)
C84 H84A 0.9500
C85 C86 1.358(12)
C85 H85A 0.9500
C86 C87 1.393(10)
C86 H86A 0.9500
C87 H87A 0.9500
C88 C89 1.385(8)
C88 C93 1.393(8)
C89 C90 1.391(9)
C89 H89A 0.9500
C90 C91 1.375(10)
C90 H90A 0.9500
C91 C92 1.380(10)
C91 H91A 0.9500
C92 C93 1.384(9)
C92 H92A 0.9500
C93 H93A 0.9500
C94 C99 1.385(8)
C94 C95 1.394(8)
C95 C96 1.396(10)
C95 H95A 0.9500
C96 C97 1.382(10)
C96 H96A 0.9500
C97 C98 1.374(10)
C97 H97A 0.9500
C98 C99 1.393(9)
C98 H98A 0.9500
C99 H99A 0.9500
C100 C105 1.369(11)
C100 C101 1.391(11)
C101 C102 1.379(12)
C101 H10A 0.9500
C102 C103 1.359(17)
C102 H10B 0.9500
C103 C104 1.371(18)
C103 H10C 0.9500
C104 C105 1.420(14)
C104 H10D 0.9500
C105 H10E 0.9500
C106 N1 1.124(13)
C106 C107 1.423(15)
C107 H10F 0.9800
C107 H10G 0.9800
C107 H10H 0.9800
C108 N2 1.110(18)
C108 C109 1.419(18)
C109 H10I 0.9800
C109 H10J 0.9800
C109 H10K 0.9800

loop_
_geom_torsion_atom_site_label_1
_geom_torsion_atom_site_label_2
_geom_torsion_atom_site_label_3
_geom_torsion_atom_site_label_4
_geom_torsion
C9 Ag1 Ag2 C1 150.7(2)
P1 Ag1 Ag2 C1 -107.32(19)
P2 Ag1 Ag2 C1 46.73(19)
Ag4 Ag1 Ag2 C1 115.36(18)
C1 Ag1 Ag2 C17 175.8(3)
C9 Ag1 Ag2 C17 -33.5(2)
P1 Ag1 Ag2 C17 68.4(2)
P2 Ag1 Ag2 C17 -137.5(2)
Ag4 Ag1 Ag2 C17 -68.9(2)
C1 Ag1 Ag2 Ag4 -115.36(18)
C9 Ag1 Ag2 Ag4 35.34(14)
P1 Ag1 Ag2 Ag4 137.32(4)
P2 Ag1 Ag2 Ag4 -68.63(6)
C1 Ag1 Ag2 Ag3 -118.36(18)
C9 Ag1 Ag2 Ag3 32.35(14)
P1 Ag1 Ag2 Ag3 134.33(4)
P2 Ag1 Ag2 Ag3 -71.63(6)
Ag4 Ag1 Ag2 Ag3 -2.995(19)
C1 Ag2 Ag3 C25 -27.0(2)
C17 Ag2 Ag3 C25 156.5(2)
Ag1 Ag2 Ag3 C25 42.55(14)
Ag4 Ag2 Ag3 C25 39.52(14)
C1 Ag2 Ag3 C17 176.5(3)
Ag1 Ag2 Ag3 C17 -113.9(2)
Ag4 Ag2 Ag3 C17 -116.9(2)
C1 Ag2 Ag3 P4 -126.6(2)
C17 Ag2 Ag3 P4 56.9(2)
Ag1 Ag2 Ag3 P4 -56.96(6)
Ag4 Ag2 Ag3 P4 -59.99(6)
C1 Ag2 Ag3 P3 76.3(2)
C17 Ag2 Ag3 P3 -100.2(2)
Ag1 Ag2 Ag3 P3 145.90(4)
Ag4 Ag2 Ag3 P3 142.87(4)
C1 Ag2 Ag3 Ag4 -66.6(2)
C17 Ag2 Ag3 Ag4 116.9(2)
Ag1 Ag2 Ag3 Ag4 3.029(19)
C1 Ag2 Ag4 C9 -93.2(2)
C17 Ag2 Ag4 C9 86.3(2)
Ag1 Ag2 Ag4 C9 -44.68(17)
Ag3 Ag2 Ag4 C9 132.39(17)
C1 Ag2 Ag4 C25 86.1(2)
C17 Ag2 Ag4 C25 -94.4(2)
Ag1 Ag2 Ag4 C25 134.59(16)
Ag3 Ag2 Ag4 C25 -48.35(16)
C1 Ag2 Ag4 Ag3 134.43(16)
C17 Ag2 Ag4 Ag3 -46.08(16)
Ag1 Ag2 Ag4 Ag3 -177.062(18)
C1 Ag2 Ag4 Ag1 -48.51(16)
C17 Ag2 Ag4 Ag1 130.98(16)
Ag3 Ag2 Ag4 Ag1 177.062(18)
C25 Ag3 Ag4 C9 176.8(3)
C17 Ag3 Ag4 C9 -32.9(2)
P4 Ag3 Ag4 C9 73.1(2)
P3 Ag3 Ag4 C9 -138.3(2)
Ag2 Ag3 Ag4 C9 -70.5(2)
C17 Ag3 Ag4 C25 150.3(2)
P4 Ag3 Ag4 C25 -103.7(2)
P3 Ag3 Ag4 C25 44.9(2)
Ag2 Ag3 Ag4 C25 112.7(2)
C25 Ag3 Ag4 Ag2 -112.7(2)
C17 Ag3 Ag4 Ag2 37.62(14)
P4 Ag3 Ag4 Ag2 143.64(4)
P3 Ag3 Ag4 Ag2 -67.78(6)
C25 Ag3 Ag4 Ag1 -115.6(2)
C17 Ag3 Ag4 Ag1 34.73(14)
P4 Ag3 Ag4 Ag1 140.75(4)
P3 Ag3 Ag4 Ag1 -70.68(6)
Ag2 Ag3 Ag4 Ag1 -2.892(18)
C1 Ag1 Ag4 C9 160.5(2)
P1 Ag1 Ag4 C9 49.8(2)
P2 Ag1 Ag4 C9 -99.4(2)
Ag2 Ag1 Ag4 C9 121.6(2)
C1 Ag1 Ag4 C25 -23.5(2)
C9 Ag1 Ag4 C25 176.1(3)
P1 Ag1 Ag4 C25 -134.1(2)
P2 Ag1 Ag4 C25 76.7(2)
Ag2 Ag1 Ag4 C25 -62.3(2)
C1 Ag1 Ag4 Ag2 38.88(14)
C9 Ag1 Ag4 Ag2 -121.6(2)
P1 Ag1 Ag4 Ag2 -71.80(5)
P2 Ag1 Ag4 Ag2 139.03(4)
C1 Ag1 Ag4 Ag3 41.84(14)
C9 Ag1 Ag4 Ag3 -118.6(2)
P1 Ag1 Ag4 Ag3 -68.84(5)
P2 Ag1 Ag4 Ag3 141.99(4)
Ag2 Ag1 Ag4 Ag3 2.958(19)
C1 Ag1 P1 C33 -107.1(3)
C9 Ag1 P1 C33 25.5(2)
P2 Ag1 P1 C33 137.7(2)
Ag2 Ag1 P1 C33 -62.9(2)
Ag4 Ag1 P1 C33 -6.5(2)
C1 Ag1 P1 C39 134.7(2)
C9 Ag1 P1 C39 -92.7(2)
P2 Ag1 P1 C39 19.5(2)
Ag2 Ag1 P1 C39 178.90(19)
Ag4 Ag1 P1 C39 -124.72(19)
C1 Ag1 P1 C45 18.9(3)
C9 Ag1 P1 C45 151.4(3)
P2 Ag1 P1 C45 -96.4(2)
Ag2 Ag1 P1 C45 63.1(2)
Ag4 Ag1 P1 C45 119.4(2)
C1 Ag1 P2 C64 56.3(3)
C9 Ag1 P2 C64 -72.1(3)
P1 Ag1 P2 C64 175.7(2)
Ag2 Ag1 P2 C64 25.5(2)
Ag4 Ag1 P2 C64 -28.9(2)
C1 Ag1 P2 C58 179.1(3)
C9 Ag1 P2 C58 50.7(3)
P1 Ag1 P2 C58 -61.5(3)
Ag2 Ag1 P2 C58 148.3(3)
Ag4 Ag1 P2 C58 93.9(3)
C1 Ag1 P2 C51 -61.9(3)
C9 Ag1 P2 C51 169.7(3)
P1 Ag1 P2 C51 57.4(2)
Ag2 Ag1 P2 C51 -92.7(2)
Ag4 Ag1 P2 C51 -147.1(2)
C25 Ag3 P3 C76 49.7(3)
C17 Ag3 P3 C76 -77.8(3)
P4 Ag3 P3 C76 163.6(2)
Ag4 Ag3 P3 C76 19.9(2)
Ag2 Ag3 P3 C76 -33.9(2)
C25 Ag3 P3 C82 -67.1(3)
C17 Ag3 P3 C82 165.5(3)
P4 Ag3 P3 C82 46.9(2)
Ag4 Ag3 P3 C82 -96.9(2)
Ag2 Ag3 P3 C82 -150.6(2)
C25 Ag3 P3 C70 173.2(3)
C17 Ag3 P3 C70 45.7(3)
P4 Ag3 P3 C70 -72.9(2)
Ag4 Ag3 P3 C70 143.4(2)
Ag2 Ag3 P3 C70 89.6(2)
C25 Ag3 P4 C94 -103.6(3)
C17 Ag3 P4 C94 23.7(3)
P3 Ag3 P4 C94 141.5(2)
Ag4 Ag3 P4 C94 -60.8(2)
Ag2 Ag3 P4 C94 -12.8(2)
C25 Ag3 P4 C88 136.1(2)
C17 Ag3 P4 C88 -96.6(2)
P3 Ag3 P4 C88 21.2(2)
Ag4 Ag3 P4 C88 178.9(2)
Ag2 Ag3 P4 C88 -133.1(2)
C25 Ag3 P4 C100 21.0(3)
C17 Ag3 P4 C100 148.3(3)
P3 Ag3 P4 C100 -93.9(2)
Ag4 Ag3 P4 C100 63.8(2)
Ag2 Ag3 P4 C100 111.8(2)
C17 Ag2 C1 C2 74(4)
Ag1 Ag2 C1 C2 -166.4(13)
Ag4 Ag2 C1 C2 -113.8(12)
Ag3 Ag2 C1 C2 -61.0(13)
C17 Ag2 C1 Ag1 -120(3)
Ag4 Ag2 C1 Ag1 52.58(11)
Ag3 Ag2 C1 Ag1 105.46(14)
C9 Ag1 C1 C2 137.9(5)
P1 Ag1 C1 C2 -102.0(5)
P2 Ag1 C1 C2 25.0(5)
Ag2 Ag1 C1 C2 173.9(6)
Ag4 Ag1 C1 C2 122.1(5)
C9 Ag1 C1 Ag2 -36.0(3)
P1 Ag1 C1 Ag2 84.15(15)
P2 Ag1 C1 Ag2 -148.88(12)
Ag4 Ag1 C1 Ag2 -51.77(13)
Ag2 C1 C2 C3 19(13)
Ag1 C1 C2 C3 -145(12)
C1 C2 C3 C4 11(26)
C2 C3 C4 C5 4(40)
C3 C4 C5 C8 78(28)
C3 C4 C5 C6 -163(28)
C3 C4 C5 C7 -41(28)
C25 Ag4 C9 C10 66(4)
Ag2 Ag4 C9 C10 -125.5(18)
Ag3 Ag4 C9 C10 -69.7(19)
Ag1 Ag4 C9 C10 -172.4(19)
C25 Ag4 C9 Ag1 -122(4)
Ag2 Ag4 C9 Ag1 46.93(12)
Ag3 Ag4 C9 Ag1 102.68(15)
C1 Ag1 C9 C10 154.1(5)
P1 Ag1 C9 C10 31.0(5)
P2 Ag1 C9 C10 -93.7(5)
Ag2 Ag1 C9 C10 130.1(5)
Ag4 Ag1 C9 C10 177.6(6)
C1 Ag1 C9 Ag4 -23.6(3)
P1 Ag1 C9 Ag4 -146.63(13)
P2 Ag1 C9 Ag4 88.65(15)
Ag2 Ag1 C9 Ag4 -47.53(14)
Ag4 C9 C10 C11 -78(73)
Ag1 C9 C10 C11 110(72)
C9 C10 C11 C12 -118(70)
C10 C11 C12 C13 -80(26)
C11 C12 C13 C15 -33(17)
C11 C12 C13 C16 -156(16)
C11 C12 C13 C14 87(16)
C1 Ag2 C17 C18 54(5)
Ag1 Ag2 C17 C18 -64(2)
Ag4 Ag2 C17 C18 -119(2)
Ag3 Ag2 C17 C18 -170(2)
C1 Ag2 C17 Ag3 -137(3)
Ag1 Ag2 C17 Ag3 105.77(14)
Ag4 Ag2 C17 Ag3 50.74(12)
C25 Ag3 C17 C18 150.4(4)
P4 Ag3 C17 C18 34.1(5)
P3 Ag3 C17 C18 -92.3(5)
Ag4 Ag3 C17 C18 127.4(5)
Ag2 Ag3 C17 C18 177.5(6)
C25 Ag3 C17 Ag2 -27.2(3)
P4 Ag3 C17 Ag2 -143.41(12)
P3 Ag3 C17 Ag2 90.18(15)
Ag4 Ag3 C17 Ag2 -50.13(14)
Ag2 C17 C18 C19 -117(25)
Ag3 C17 C18 C19 74(25)
C17 C18 C19 C20 -61(56)
C18 C19 C20 C21 -154(100)
C19 C20 C21 C24 -177(100)
C19 C20 C21 C22 -50(100)
C19 C20 C21 C23 65(100)
C9 Ag4 C25 C26 60(4)
Ag2 Ag4 C25 C26 -108.8(15)
Ag3 Ag4 C25 C26 -162.6(16)
Ag1 Ag4 C25 C26 -59.5(15)
C9 Ag4 C25 Ag3 -138(4)
Ag2 Ag4 C25 Ag3 53.78(12)
Ag1 Ag4 C25 Ag3 103.03(15)
C17 Ag3 C25 C26 138.4(5)
P4 Ag3 C25 C26 -103.5(5)
P3 Ag3 C25 C26 20.9(6)
Ag4 Ag3 C25 C26 173.1(6)
Ag2 Ag3 C25 C26 120.1(5)
C17 Ag3 C25 Ag4 -34.7(3)
P4 Ag3 C25 Ag4 83.38(16)
P3 Ag3 C25 Ag4 -152.15(12)
Ag2 Ag3 C25 Ag4 -52.97(13)
Ag4 C25 C26 C27 37(16)
Ag3 C25 C26 C27 -123(15)
C25 C26 C27 C28 -25(24)
C26 C27 C28 C29 -59(89)
C27 C28 C29 C31 40(84)
C27 C28 C29 C30 169(100)
C27 C28 C29 C32 -76(83)
C39 P1 C33 C34 150.0(5)
C45 P1 C33 C34 -102.6(5)
Ag1 P1 C33 C34 28.0(5)
C39 P1 C33 C38 -27.4(6)
C45 P1 C33 C38 80.0(5)
Ag1 P1 C33 C38 -149.4(4)
C38 C33 C34 C35 -1.0(9)
P1 C33 C34 C35 -178.6(5)
C33 C34 C35 C36 0.7(10)
C34 C35 C36 C37 -0.6(11)
C35 C36 C37 C38 0.8(11)
C36 C37 C38 C33 -1.1(10)
C34 C33 C38 C37 1.2(9)
P1 C33 C38 C37 178.7(5)
C33 P1 C39 C40 102.5(6)
C45 P1 C39 C40 -7.7(7)
Ag1 P1 C39 C40 -131.6(6)
C33 P1 C39 C44 -79.7(5)
C45 P1 C39 C44 170.1(5)
Ag1 P1 C39 C44 46.2(5)
C44 C39 C40 C41 0.0(12)
P1 C39 C40 C41 177.8(7)
C39 C40 C41 C42 1.2(14)
C40 C41 C42 C43 -1.3(14)
C41 C42 C43 C44 0.1(12)
C42 C43 C44 C39 1.0(11)
C40 C39 C44 C43 -1.1(10)
P1 C39 C44 C43 -179.1(5)
C33 P1 C45 C46 156.6(5)
C39 P1 C45 C46 -95.2(5)
Ag1 P1 C45 C46 25.4(5)
C33 P1 C45 C50 -26.1(6)
C39 P1 C45 C50 82.1(6)
Ag1 P1 C45 C50 -157.4(5)
C50 C45 C46 C47 -1.2(10)
P1 C45 C46 C47 176.2(5)
C45 C46 C47 C48 0.4(11)
C46 C47 C48 C49 1.0(12)
C47 C48 C49 C50 -1.6(12)
C48 C49 C50 C45 0.8(12)
C46 C45 C50 C49 0.6(10)
P1 C45 C50 C49 -176.6(6)
C64 P2 C51 C57 -170.3(8)
C58 P2 C51 C57 82.1(8)
Ag1 P2 C51 C57 -42.9(8)
C64 P2 C51 C52 6.2(6)
C58 P2 C51 C52 -101.3(6)
Ag1 P2 C51 C52 133.6(5)
C57 C51 C52 C53 -2.1(12)
P2 C51 C52 C53 -178.7(5)
C51 C52 C53 C54 1.2(12)
C52 C53 C54 C55 2.7(16)
C53 C54 C55 C57 -6(2)
C52 C51 C57 C55 -0.8(16)
P2 C51 C57 C55 176.1(10)
C54 C55 C57 C51 5(2)
C64 P2 C58 C63 80.8(6)
C51 P2 C58 C63 -172.4(5)
Ag1 P2 C58 C63 -49.5(6)
C64 P2 C58 C59 -102.3(7)
C51 P2 C58 C59 4.4(8)
Ag1 P2 C58 C59 127.3(7)
C63 C58 C59 C60 -1.4(14)
P2 C58 C59 C60 -178.1(9)
C58 C59 C60 C61 0.5(19)
C59 C60 C61 C62 0.3(19)
C60 C61 C62 C63 -0.3(15)
C59 C58 C63 C62 1.4(11)
P2 C58 C63 C62 178.4(6)
C61 C62 C63 C58 -0.6(12)
C58 P2 C64 C65 -158.9(5)
C51 P2 C64 C65 92.7(5)
Ag1 P2 C64 C65 -30.4(6)
C58 P2 C64 C69 28.3(6)
C51 P2 C64 C69 -80.1(5)
Ag1 P2 C64 C69 156.8(4)
C69 C64 C65 C66 -0.4(10)
P2 C64 C65 C66 -173.6(6)
C64 C65 C66 C67 0.2(11)
C65 C66 C67 C68 -0.4(12)
C66 C67 C68 C69 0.9(12)
C67 C68 C69 C64 -1.2(11)
C65 C64 C69 C68 0.9(9)
P2 C64 C69 C68 173.9(5)
C76 P3 C70 C75 84.6(6)
C82 P3 C70 C75 -168.4(5)
Ag3 P3 C70 C75 -45.3(6)
C76 P3 C70 C71 -94.8(6)
C82 P3 C70 C71 12.2(6)
Ag3 P3 C70 C71 135.3(5)
C75 C70 C71 C72 2.8(10)
P3 C70 C71 C72 -177.9(6)
C70 C71 C72 C73 -2.9(12)
C71 C72 C73 C74 1.3(14)
C72 C73 C74 C75 0.4(15)
C73 C74 C75 C70 -0.5(14)
C71 C70 C75 C74 -1.1(11)
P3 C70 C75 C74 179.5(7)
C82 P3 C76 C81 99.9(5)
C70 P3 C76 C81 -151.2(5)
Ag3 P3 C76 C81 -21.7(5)
C82 P3 C76 C77 -76.3(5)
C70 P3 C76 C77 32.6(6)
Ag3 P3 C76 C77 162.1(4)
C81 C76 C77 C78 -2.7(10)
P3 C76 C77 C78 173.6(6)
C76 C77 C78 C79 -1.1(13)
C77 C78 C79 C80 4.0(15)
C78 C79 C80 C81 -2.8(14)
C79 C80 C81 C76 -1.2(12)
C77 C76 C81 C80 3.9(10)
P3 C76 C81 C80 -172.5(6)
C76 P3 C82 C83 173.9(6)
C70 P3 C82 C83 65.6(6)
Ag3 P3 C82 C83 -60.7(6)
C76 P3 C82 C87 -9.7(6)
C70 P3 C82 C87 -118.1(6)
Ag3 P3 C82 C87 115.7(6)
C87 C82 C83 C84 -0.7(12)
P3 C82 C83 C84 175.8(7)
C82 C83 C84 C85 0.6(14)
C83 C84 C85 C86 0.0(15)
C84 C85 C86 C87 -0.4(15)
C83 C82 C87 C86 0.3(12)
P3 C82 C87 C86 -176.1(7)
C85 C86 C87 C82 0.3(14)
C94 P4 C88 C89 103.0(5)
C100 P4 C88 C89 -6.6(6)
Ag3 P4 C88 C89 -128.0(5)
C94 P4 C88 C93 -83.4(5)
C100 P4 C88 C93 166.9(5)
Ag3 P4 C88 C93 45.5(5)
C93 C88 C89 C90 -2.5(9)
P4 C88 C89 C90 171.0(5)
C88 C89 C90 C91 1.6(10)
C89 C90 C91 C92 0.5(11)
C90 C91 C92 C93 -1.6(11)
C91 C92 C93 C88 0.7(10)
C89 C88 C93 C92 1.3(9)
P4 C88 C93 C92 -172.6(5)
C88 P4 C94 C99 151.8(5)
C100 P4 C94 C99 -99.4(5)
Ag3 P4 C94 C99 29.2(6)
C88 P4 C94 C95 -27.3(6)
C100 P4 C94 C95 81.4(6)
Ag3 P4 C94 C95 -149.9(5)
C99 C94 C95 C96 1.5(11)
P4 C94 C95 C96 -179.3(6)
C94 C95 C96 C97 -0.6(12)
C95 C96 C97 C98 0.2(13)
C96 C97 C98 C99 -0.8(13)
C95 C94 C99 C98 -2.1(10)
P4 C94 C99 C98 178.8(5)
C97 C98 C99 C94 1.7(11)
C94 P4 C100 C105 -12.8(7)
C88 P4 C100 C105 96.7(7)
Ag3 P4 C100 C105 -144.8(6)
C94 P4 C100 C101 166.4(5)
C88 P4 C100 C101 -84.1(5)
Ag3 P4 C100 C101 34.4(6)
C105 C100 C101 C102 -0.2(11)
P4 C100 C101 C102 -179.3(6)
C100 C101 C102 C103 1.3(13)
C101 C102 C103 C104 -2.6(16)
C102 C103 C104 C105 2.6(17)
C101 C100 C105 C104 0.2(13)
P4 C100 C105 C104 179.3(7)
C103 C104 C105 C100 -1.4(16)
